data_2005801
loop_
_publ_author_name
'Cativiela, C.'
'D\'iaz-de-Villegas, M. D.'
'G\'alvez, J. A.'
'Jim\'enez, A. I.'
'L\'opez, M. P.'

_publ_section_title
;Methyl (1<i>R</i>,2<i>R</i>)- and
 (1<i>S</i>,2<i>S</i>)-1-Cyano-2-[(<i>S</i>)-2,2-dimethyl-1,3-dioxolan-4-yl]cyclopropane-1-carboxylate
;
_journal_issue 12
_journal_name_full 'Acta Crystallographica Section C'
_journal_page_first 3210
_journal_page_last 3213
_journal_paper_doi 10.1107/S0108270196010281
_journal_volume 52
_journal_year 1996
_chemical_formula_sum 'C11 H15 N O4'
_chemical_formula_weight 225.24
_chemical_name_systematic
;
Methyl (1R,2R)-1-cyano-2-[(S)-2,2-dimethyl-1,3-dioxolan-4-yl]cyclopropane-
1-carboxylate
;
_space_group_IT_number 19
_symmetry_cell_setting orthorhombic
_symmetry_space_group_name_Hall 'P 2ac 2ab'
_symmetry_space_group_name_H-M 'P 21 21 21'
_audit_creation_method SHELXL
_cell_angle_alpha 90.00
_cell_angle_beta 90.00
_cell_angle_gamma 90.00
_cell_formula_units_Z 4
_cell_length_a 22.370(3)
_cell_length_b 5.6920(10)
_cell_length_c 9.390(2)
_cell_measurement_reflns_used 28
_cell_measurement_temperature 293(2)
_cell_measurement_theta_max 12.47
_cell_measurement_theta_min 5.01
_cell_volume 1195.6(4)
_computing_cell_refinement XSCANS
_computing_data_collection 'XSCANS (Siemens, 1993)'
_computing_data_reduction XSCANS
_computing_molecular_graphics 'SHELXTL-Plus (Sheldrick, 1989)'
_computing_publication_material SHELXL-93
_computing_structure_refinement 'SHELXL-93 (Sheldrick, 1993)'
_computing_structure_solution 'SHELXS-86 (Sheldrick, 1990)'
_diffrn_ambient_temperature 293(2)
_diffrn_measurement_device 'Siemens P4 diffractometer'
_diffrn_measurement_method \q/2\q
_diffrn_radiation_monochromator graphite
_diffrn_radiation_source 'fine-focus sealed tube'
_diffrn_radiation_type MoK\a
_diffrn_radiation_wavelength 0.71073
_diffrn_reflns_av_R_equivalents 0.0262
_diffrn_reflns_av_sigmaI/netI 0.0295
_diffrn_reflns_limit_h_max 26
_diffrn_reflns_limit_h_min -1
_diffrn_reflns_limit_k_max 6
_diffrn_reflns_limit_k_min -1
_diffrn_reflns_limit_l_max 11
_diffrn_reflns_limit_l_min -1
_diffrn_reflns_number 1776
_diffrn_reflns_theta_max 24.99
_diffrn_reflns_theta_min 1.82
_diffrn_standards_decay_% 0
_diffrn_standards_interval_count 97
_diffrn_standards_number 3
_exptl_absorpt_coefficient_mu 0.096
_exptl_absorpt_correction_type none
_exptl_crystal_colour Colourless
_exptl_crystal_density_diffrn 1.251
_exptl_crystal_density_meas ?
_exptl_crystal_description Prism
_exptl_crystal_F_000 480
_exptl_crystal_size_max 0.72
_exptl_crystal_size_mid 0.38
_exptl_crystal_size_min 0.26
_refine_diff_density_max 0.16
_refine_diff_density_min -0.24
_refine_ls_abs_structure_details 'see Comment'
_refine_ls_abs_structure_Flack -0.6(19)
_refine_ls_extinction_method none
_refine_ls_goodness_of_fit_all 1.036
_refine_ls_goodness_of_fit_obs 1.046
_refine_ls_hydrogen_treatment 'H atoms: only overall U = 0.085(3) \%A^2^ refined'
_refine_ls_matrix_type full
_refine_ls_number_parameters 146
_refine_ls_number_reflns 1590
_refine_ls_number_restraints 0
_refine_ls_restrained_S_all 1.040
_refine_ls_restrained_S_obs 1.046
_refine_ls_R_factor_all 0.0496
_refine_ls_R_factor_obs 0.0424
_refine_ls_shift/esd_max 0.041
_refine_ls_shift/esd_mean 0.006
_refine_ls_structure_factor_coef Fsqd
_refine_ls_weighting_details 'w = 1/[\s^2^(Fo^2^)+(0.0702P)^2^+0.1649P] where P=(Fo^2^+2Fc^2^)/3'
_refine_ls_weighting_scheme calc
_refine_ls_wR_factor_all 0.1156
_refine_ls_wR_factor_obs 0.1083
_reflns_number_observed 1398
_reflns_number_total 1591
_reflns_observed_criterion >2sigma(I)
_cod_data_source_file mu1282.cif
_cod_data_source_block I
_cod_depositor_comments
;
The following automatic conversions were performed:
'_symmetry_cell_setting' value 'Orthorhombic' changed to 'orthorhombic'
according to '/home/saulius/struct/CIF-dictionaries/cif_core.dic'
dictionary named 'cif_core.dic' version 2.4.1 from 2010-06-29.

Automatic conversion script
Id: cif_fix_enum 1527 2010-12-29 10:47:43Z saulius 

The following automatic conversions were performed:

'_symmetry_cell_setting' value 'Orthorhombic' changed to
'orthorhombic' according to
/home/saulius/struct/CIF-dictionaries/cif_core.dic dictionary named
'cif_core.dic' version 2.4.1 from 2010-06-29.

Automatic conversion script
Id: cif_fix_values 1715 2011-07-08 13:25:40Z adriana 

The following automatic conversions were performed:

'_exptl_crystal_density_meas' value 'not measured' was changed to '?'
- the value is perceived as not measured.

Automatic conversion script
Id: cif_fix_values 3008 2015-01-20 13:52:24Z robertas 

The following automatic conversions were performed:

'_refine_ls_weighting_scheme' value 'calc w =
1/[\s^2^(Fo^2^)+(0.0702P)^2^+0.1649P] where P=(Fo^2^+2Fc^2^)/3' was
changed to 'calc'. New tag '_refine_ls_weighting_details' was
created. The value of the new tag was set to 'w =
1/[\s^2^(Fo^2^)+(0.0702P)^2^+0.1649P] where P=(Fo^2^+2Fc^2^)/3'.

Automatic conversion script
Id: cif_fix_values 3143 2015-03-26 13:38:13Z robertas 
;
_cod_database_code 2005801

loop_
_symmetry_equiv_pos_as_xyz
'x, y, z'
'-x+1/2, -y, z+1/2'
'-x, y+1/2, -z+1/2'
'x+1/2, -y+1/2, -z'

loop_
_atom_site_aniso_label
_atom_site_aniso_U_11
_atom_site_aniso_U_22
_atom_site_aniso_U_33
_atom_site_aniso_U_12
_atom_site_aniso_U_13
_atom_site_aniso_U_23
O1 0.0656(11) 0.0750(13) 0.0459(9) -0.0030(12) 0.0068(9) -0.0141(12)
O2 0.0587(10) 0.0554(11) 0.0461(9) -0.0070(10) 0.0143(8) 0.0007(10)
O3 0.0427(8) 0.0564(10) 0.0644(11) -0.0086(8) -0.0089(8) 0.0174(11)
O4 0.0590(10) 0.0509(11) 0.0616(11) 0.0050(9) -0.0076(9) 0.0071(11)
N1 0.0590(13) 0.069(2) 0.0517(12) -0.0036(13) -0.0038(10) -0.0059(14)
C1 0.0412(11) 0.0397(12) 0.0405(12) 0.0042(11) 0.0000(10) 0.0040(11)
C2 0.0445(12) 0.0470(14) 0.0432(11) -0.0051(12) -0.0009(10) -0.0014(13)
C3 0.0603(15) 0.0409(14) 0.058(2) 0.0029(13) 0.0047(13) 0.0055(14)
C4 0.0412(12) 0.053(2) 0.0437(13) 0.0110(13) 0.0010(11) 0.0045(13)
C5 0.064(2) 0.085(2) 0.054(2) -0.013(2) 0.0184(14) 0.005(2)
C6 0.0396(11) 0.0499(14) 0.0440(12) -0.0004(11) 0.0003(10) 0.0069(13)
C7 0.0424(12) 0.0522(14) 0.0428(12) -0.0055(11) -0.0015(10) 0.0004(13)
C8 0.0533(13) 0.0469(15) 0.070(2) -0.0012(13) 0.0010(13) -0.006(2)
C9 0.0403(11) 0.0500(14) 0.0476(13) 0.0030(12) -0.0009(10) -0.0016(13)
C10 0.073(2) 0.070(2) 0.068(2) -0.006(2) -0.020(2) -0.009(2)
C11 0.064(2) 0.106(3) 0.092(2) 0.004(2) 0.026(2) -0.014(3)

loop_
_atom_site_label
_atom_site_occupancy
_atom_site_fract_x
_atom_site_fract_y
_atom_site_fract_z
_atom_site_U_iso_or_equiv
_atom_site_thermal_displace_type
_atom_site_calc_flag
_atom_site_refinement_flags
_atom_site_type_symbol
O1 1 0.94164(8) -0.2494(4) -0.0883(2) 0.0622(6) Uani d . O
O2 1 0.98038(8) 0.0666(4) 0.0243(2) 0.0534(5) Uani d . O
O3 1 0.75558(7) -0.3428(3) 0.2465(2) 0.0545(5) Uani d . O
O4 1 0.72605(8) -0.0386(3) 0.1051(2) 0.0571(5) Uani d . O
N1 1 0.94093(10) 0.0868(5) 0.3718(2) 0.0599(6) Uani d . N
C1 1 0.91567(10) -0.1752(4) 0.1535(2) 0.0405(5) Uani d . C
C2 1 0.85095(10) -0.2652(5) 0.1399(3) 0.0449(6) Uani d . C
H2 1 0.83976(10) -0.2584(5) 0.0417(3) 0.085(3) Uiso d R H
C3 1 0.89852(12) -0.4306(5) 0.1833(3) 0.0532(7) Uani d . C
H3A 1 0.89881(12) -0.4746(5) 0.2792(3) 0.085(3) Uiso d R H
H3B 1 0.91651(12) -0.5337(5) 0.0992(3) 0.085(3) Uiso d R H
C4 1 0.94746(10) -0.1273(5) 0.0154(3) 0.0459(6) Uani d . C
C5 1 1.01271(13) 0.1302(7) -0.1046(3) 0.0678(9) Uani d . C
H5A 1 0.98474(13) 0.1290(7) -0.1870(3) 0.085(3) Uiso d R H
H5B 1 1.04450(13) 0.0118(7) -0.1156(3) 0.085(3) Uiso d R H
H5C 1 1.02817(13) 0.2678(7) -0.0900(3) 0.085(3) Uiso d R H
C6 1 0.93044(10) -0.0281(5) 0.2750(3) 0.0445(6) Uani d . C
C7 1 0.80368(10) -0.1777(5) 0.2422(3) 0.0458(6) Uani d . C
H7 1 0.81969(10) -0.1674(5) 0.3411(3) 0.085(3) Uiso d R H
C8 1 0.77333(12) 0.0488(5) 0.1930(3) 0.0566(7) Uani d . C
H8A 1 0.80275(12) 0.1542(5) 0.1391(3) 0.085(3) Uiso d R H
H8B 1 0.75585(12) 0.1545(5) 0.2791(3) 0.085(3) Uiso d R H
C9 1 0.70467(10) -0.2473(5) 0.1729(3) 0.0460(6) Uani d . C
C10 1 0.68533(15) -0.4153(7) 0.0587(3) 0.0703(9) Uani d . C
H10A 1 0.66808(15) -0.5785(7) 0.0995(3) 0.085(3) Uiso d R H
H10B 1 0.65488(15) -0.3448(7) -0.0005(3) 0.085(3) Uiso d R H
H10C 1 0.72418(15) -0.4724(7) -0.0005(3) 0.085(3) Uiso d R H
C11 1 0.65540(15) -0.1940(8) 0.2801(4) 0.0875(11) Uani d . C
H11A 1 0.67279(15) -0.0677(8) 0.3411(4) 0.085(3) Uiso d R H
H11B 1 0.63838(15) -0.3689(8) 0.3257(4) 0.085(3) Uiso d R H
H11C 1 0.61957(15) -0.1172(8) 0.2158(4) 0.085(3) Uiso d R H

loop_
_atom_type_symbol
_atom_type_description
_atom_type_scat_dispersion_real
_atom_type_scat_dispersion_imag
_atom_type_scat_source
C C 0.0033 0.0016 'International Tables Vol C Tables 4.2.6.8 and 6.1.1.4'
H H 0.0000 0.0000 'International Tables Vol C Tables 4.2.6.8 and 6.1.1.4'
N N 0.0061 0.0033 'International Tables Vol C Tables 4.2.6.8 and 6.1.1.4'
O O 0.0106 0.0060 'International Tables Vol C Tables 4.2.6.8 and 6.1.1.4'

loop_
_geom_angle_atom_site_label_1
_geom_angle_atom_site_label_2
_geom_angle_atom_site_label_3
_geom_angle
_geom_angle_publ_flag
C4 O2 C5 115.4(2) yes
C7 O3 C9 109.5(2) yes
C9 O4 C8 106.2(2) yes
C6 C1 C4 117.7(2) yes
C6 C1 C3 117.4(2) yes
C4 C1 C3 116.7(2) yes
C6 C1 C2 118.0(2) yes
C4 C1 C2 115.7(2) yes
C3 C1 C2 57.6(2) yes
C3 C2 C7 122.5(2) yes
C3 C2 C1 60.8(2) yes
C7 C2 C1 119.6(2) yes
C3 C2 H2 118.68(15) ?
C7 C2 H2 114.61(13) ?
C1 C2 H2 108.21(13) ?
C2 C3 C1 61.6(2) yes
C2 C3 H3A 116.18(14) ?
C1 C3 H3A 115.42(15) ?
C2 C3 H3B 114.80(15) ?
C1 C3 H3B 107.10(14) ?
H3A C3 H3B 124.4 ?
O1 C4 O2 126.2(2) yes
O1 C4 C1 122.8(3) yes
O2 C4 C1 111.0(2) yes
O2 C5 H5A 109.42(14) ?
O2 C5 H5B 106.0(2) ?
H5A C5 H5B 111.5 ?
O2 C5 H5C 106.9(2) ?
H5A C5 H5C 112.4 ?
H5B C5 H5C 110.3 ?
N1 C6 C1 178.6(3) yes
O3 C7 C2 109.1(2) yes
O3 C7 C8 103.2(2) yes
C2 C7 C8 113.3(2) yes
O3 C7 H7 106.44(12) ?
C2 C7 H7 111.10(13) ?
C8 C7 H7 113.05(14) ?
O4 C8 C7 102.1(2) yes
O4 C8 H8A 113.16(14) ?
C7 C8 H8A 110.98(14) ?
O4 C8 H8B 110.95(14) ?
C7 C8 H8B 113.84(15) ?
H8A C8 H8B 106.0 ?
O4 C9 O3 105.3(2) yes
O4 C9 C10 107.9(2) yes
O3 C9 C10 109.3(2) yes
O4 C9 C11 111.8(3) yes
O3 C9 C11 109.3(2) yes
C10 C9 C11 113.0(3) yes
C9 C10 H10A 113.5(2) ?
C9 C10 H10B 110.4(2) ?
H10A C10 H10B 108.1 ?
C9 C10 H10C 109.1(2) ?
H10A C10 H10C 102.2 ?
H10B C10 H10C 113.4 ?
C9 C11 H11A 103.9(2) ?
C9 C11 H11B 108.3(2) ?
H11A C11 H11B 122.7 ?
C9 C11 H11C 104.1(2) ?
H11A C11 H11C 108.3 ?
H11B C11 H11C 108.0 ?

loop_
_geom_bond_atom_site_label_1
_geom_bond_atom_site_label_2
_geom_bond_distance
_geom_bond_publ_flag
O1 C4 1.203(3) yes
O2 C4 1.329(4) yes
O2 C5 1.456(3) yes
O3 C7 1.429(3) yes
O3 C9 1.439(3) yes
O4 C9 1.430(3) yes
O4 C8 1.431(3) yes
N1 C6 1.144(3) yes
C1 C6 1.453(3) yes
C1 C4 1.503(3) yes
C1 C3 1.529(4) yes
C1 C2 1.541(3) yes
C2 C3 1.478(4) yes
C2 C7 1.513(3) yes
C2 H2 0.96 ?
C3 H3A 0.94 ?
C3 H3B 1.06 ?
C5 H5A 1.00 ?
C5 H5B 0.99 ?
C5 H5C 0.87 ?
C7 C8 1.529(4) yes
C7 H7 1.00 ?
C8 H8A 1.02 ?
C8 H8B 1.08 ?
C9 C10 1.501(4) yes
C9 C11 1.523(4) yes
C10 H10A 1.08 ?
C10 H10B 0.97 ?
C10 H10C 1.08 ?
C11 H11A 1.00 ?
C11 H11B 1.15 ?
C11 H11C 1.09 ?

loop_
_geom_torsion_atom_site_label_1
_geom_torsion_atom_site_label_2
_geom_torsion_atom_site_label_3
_geom_torsion_atom_site_label_4
_geom_torsion
_geom_torsion_publ_flag
C6 C1 C2 C3 -106.3(3) ?
C4 C1 C2 C3 106.5(3) ?
C3 C1 C2 C3 0.0 ?
C6 C1 C2 C7 6.7(3) yes
C4 C1 C2 C7 -140.5(2) ?
C3 C1 C2 C7 113.0(3) ?
C7 C2 C3 C1 -108.4(3) ?
C1 C2 C3 C1 0.0 ?
C6 C1 C3 C2 107.3(2) ?
C4 C1 C3 C2 -104.8(2) ?
C2 C1 C3 C2 0.0 ?
C5 O2 C4 O1 -1.2(4) ?
C5 O2 C4 C1 -179.5(2) yes
C6 C1 C4 O1 174.5(2) ?
C3 C1 C4 O1 26.7(3) ?
C2 C1 C4 O1 -38.2(3) ?
C6 C1 C4 O2 -7.1(3) ?
C3 C1 C4 O2 -154.9(2) ?
C2 C1 C4 O2 140.2(2) ?
C4 C1 C6 N1 153.(11) ?
C3 C1 C6 N1 -59.(11) ?
C2 C1 C6 N1 7.(11) ?
C9 O3 C7 C2 -107.2(2) ?
C9 O3 C7 C8 13.6(3) ?
C3 C2 C7 O3 -85.6(3) ?
C1 C2 C7 O3 -158.0(2) yes
C3 C2 C7 C8 160.0(2) yes
C1 C2 C7 C8 87.6(3) ?
C9 O4 C8 C7 37.5(2) ?
O3 C7 C8 O4 -30.9(3) ?
C2 C7 C8 O4 87.0(2) ?
C8 O4 C9 O3 -29.8(2) ?
C8 O4 C9 C10 -146.4(2) ?
C8 O4 C9 C11 88.8(3) ?
C7 O3 C9 O4 9.0(2) ?
C7 O3 C9 C10 124.6(2) ?
C7 O3 C9 C11 -111.2(3) ?

loop_
_cod_related_entry_id
_cod_related_entry_database
_cod_related_entry_code
1 ChemSpider 21186603
